data_4022152
loop_
_publ_author_name
'Sergiy V. Rosokha'
'Jay K. Kochi'

_publ_section_title
;
 The Question of Aromaticity in Open-Shell Cations and Anions as
 Ion-Radical Offsprings of Polycyclic Aromatic and Antiaromatic Hydrocarbons
;
_journal_name_full 'Journal of Organic Chemistry'
_journal_page_first 9357
_journal_page_last 9365
_journal_paper_doi 10.1021/jo061695a
_journal_volume 71
_journal_year 2006
_chemical_formula_moiety '2(C12 H12), Cl6 Sb'
_chemical_formula_sum 'C24 H24 Cl6 Sb'
_chemical_formula_weight 646.88
_chemical_name_systematic
; 
 ? 
;
_space_group_IT_number 2
_space_group_name_Hall '-P 1'
_space_group_name_H-M_alt 'P -1'
_symmetry_cell_setting triclinic
_symmetry_space_group_name_Hall '-P 1'
_symmetry_space_group_name_H-M 'P -1'
_atom_sites_solution_hydrogens geom
_atom_sites_solution_primary direct
_atom_sites_solution_secondary difmap
_audit_creation_method SHELXL-97
_cell_angle_alpha 85.9790(10)
_cell_angle_beta 73.0650(10)
_cell_angle_gamma 72.5930(10)
_cell_formula_units_Z 1
_cell_length_a 6.7725(3)
_cell_length_b 9.8657(5)
_cell_length_c 10.2475(5)
_cell_measurement_reflns_used 1163
_cell_measurement_temperature 123(2)
_cell_measurement_theta_max 27.17
_cell_measurement_theta_min 2.57
_cell_volume 624.90(5)
_computing_cell_refinement 'SAINT (Bruker, 2003)'
_computing_data_collection 'SMART (Bruker, 2003)'
_computing_data_reduction 'SAINT & SADABS (Bruker, 2003)'
_computing_molecular_graphics 'XP (Bruker, 1999)'
_computing_publication_material 'SHELXL, XCIF (Bruker, 1999)'
_computing_structure_refinement SHELXTL
_computing_structure_solution 'SHELXTL (Bruker, 2003)'
_diffrn_ambient_temperature 123(2)
_diffrn_measured_fraction_theta_full 0.993
_diffrn_measured_fraction_theta_max 0.912
_diffrn_measurement_device 'Bruker SMART'
_diffrn_measurement_method 'omega-scan, full sphere'
_diffrn_radiation_monochromator graphite
_diffrn_radiation_source 'fine-focus sealed tube'
_diffrn_radiation_type MoK\a
_diffrn_radiation_wavelength 0.71073
_diffrn_reflns_av_R_equivalents 0.0000
_diffrn_reflns_av_sigmaI/netI 0.0352
_diffrn_reflns_limit_h_max 11
_diffrn_reflns_limit_h_min -10
_diffrn_reflns_limit_k_max 16
_diffrn_reflns_limit_k_min -16
_diffrn_reflns_limit_l_max 16
_diffrn_reflns_limit_l_min 0
_diffrn_reflns_number 5338
_diffrn_reflns_theta_full 31.00
_diffrn_reflns_theta_max 35.82
_diffrn_reflns_theta_min 2.08
_diffrn_standards_decay_% 0
_diffrn_standards_interval_count 0
_diffrn_standards_interval_time 0
_diffrn_standards_number 0
_exptl_absorpt_coefficient_mu 1.757
_exptl_absorpt_correction_type none
_exptl_crystal_colour black
_exptl_crystal_density_diffrn 1.719
_exptl_crystal_density_method 'not measured'
_exptl_crystal_description prism
_exptl_crystal_F_000 321
_exptl_crystal_size_max 0.25
_exptl_crystal_size_mid 0.2
_exptl_crystal_size_min 0.15
_refine_diff_density_max 1.864
_refine_diff_density_min -0.708
_refine_diff_density_rms 0.107
_refine_ls_extinction_method none
_refine_ls_goodness_of_fit_ref 1.034
_refine_ls_hydrogen_treatment mixed
_refine_ls_matrix_type full
_refine_ls_number_parameters 190
_refine_ls_number_reflns 5338
_refine_ls_number_restraints 0
_refine_ls_restrained_S_all 1.034
_refine_ls_R_factor_all 0.0355
_refine_ls_R_factor_gt 0.0308
_refine_ls_shift/su_max 0.001
_refine_ls_shift/su_mean 0.000
_refine_ls_structure_factor_coef Fsqd
_refine_ls_weighting_details 'calc w=1/[\s^2^(Fo^2^)+(0.0457P)^2^+0.0994P] where P=(Fo^2^+2Fc^2^)/3'
_refine_ls_weighting_scheme calc
_refine_ls_wR_factor_gt 0.0763
_refine_ls_wR_factor_ref 0.0782
_reflns_number_gt 4909
_reflns_number_total 5338
_reflns_threshold_expression >2sigma(I)
_cod_duplicate_entry 4022149
_cod_data_source_file jo061695asi20060815_023153.cif
_cod_database_code 4022152

loop_
_symmetry_equiv_pos_as_xyz
'x, y, z'
'-x, -y, -z'

loop_
_atom_site_label
_atom_site_type_symbol
_atom_site_fract_x
_atom_site_fract_y
_atom_site_fract_z
_atom_site_U_iso_or_equiv
_atom_site_adp_type
_atom_site_occupancy
_atom_site_symmetry_multiplicity
_atom_site_calc_flag
_atom_site_refinement_flags
Sb1 Sb 0.5000 0.5000 0.0000 0.01724(5) Uani 1 2 d S
Cl1 Cl 0.62217(9) 0.47089(6) 0.19642(5) 0.03664(11) Uani 1 1 d .
Cl2 Cl 0.85562(8) 0.46582(7) -0.14082(6) 0.04273(13) Uani 1 1 d .
Cl3 Cl 0.54612(11) 0.25251(5) -0.00792(5) 0.03842(12) Uani 1 1 d .
C1 C -0.0210(3) -0.11014(19) 0.65958(17) 0.0221(3) Uani 1 1 d .
C2 C 0.0592(3) -0.24533(19) 0.6000(2) 0.0257(3) Uani 1 1 d .
C3 C 0.1279(3) -0.26593(19) 0.4592(2) 0.0265(3) Uani 1 1 d .
C4 C 0.1166(3) -0.15029(19) 0.37317(18) 0.0242(3) Uani 1 1 d .
C5 C 0.0349(3) -0.01048(17) 0.42714(16) 0.0200(3) Uani 1 1 d .
C6 C -0.0908(3) -0.0946(2) 0.81259(19) 0.0294(4) Uani 1 1 d .
C1A C 0.6146(3) -0.18822(17) 0.43096(17) 0.0203(3) Uani 1 1 d .
C2A C 0.6600(3) -0.16188(19) 0.29139(18) 0.0244(3) Uani 1 1 d .
C3A C 0.6185(3) -0.0231(2) 0.24254(18) 0.0247(3) Uani 1 1 d .
C4A C 0.5302(3) 0.09207(18) 0.33200(17) 0.0217(3) Uani 1 1 d .
C5A C 0.4786(2) 0.07105(16) 0.47518(16) 0.0183(3) Uani 1 1 d .
C6A C 0.6629(3) -0.33907(18) 0.4790(2) 0.0249(3) Uani 1 1 d .
H2 H 0.062(5) -0.320(3) 0.660(3) 0.040(8) Uiso 1 1 d .
H3 H 0.180(5) -0.359(3) 0.424(3) 0.033(7) Uiso 1 1 d .
H4 H 0.161(5) -0.166(3) 0.284(3) 0.038(7) Uiso 1 1 d .
H6A H -0.242(5) -0.046(3) 0.850(3) 0.040(7) Uiso 1 1 d .
H6B H -0.050(6) -0.181(4) 0.852(4) 0.071(11) Uiso 1 1 d .
H6C H -0.028(6) -0.036(3) 0.849(4) 0.051(9) Uiso 1 1 d .
H2A H 0.722(5) -0.242(3) 0.229(3) 0.050(9) Uiso 1 1 d .
H3A H 0.643(4) -0.009(3) 0.155(3) 0.028(6) Uiso 1 1 d .
H4A H 0.495(4) 0.188(2) 0.302(3) 0.022(6) Uiso 1 1 d .
H6D H 0.745(5) -0.359(3) 0.540(3) 0.046(8) Uiso 1 1 d .
H6E H 0.528(5) -0.361(3) 0.524(3) 0.036(7) Uiso 1 1 d .
H6F H 0.747(5) -0.396(3) 0.406(3) 0.051(9) Uiso 1 1 d .

loop_
_atom_site_aniso_label
_atom_site_aniso_U_11
_atom_site_aniso_U_22
_atom_site_aniso_U_33
_atom_site_aniso_U_23
_atom_site_aniso_U_13
_atom_site_aniso_U_12
Sb1 0.01734(7) 0.01898(7) 0.01458(7) 0.00076(4) -0.00328(4) -0.00545(5)
Cl1 0.0453(3) 0.0469(3) 0.0271(2) 0.00751(19) -0.0211(2) -0.0182(2)
Cl2 0.0224(2) 0.0586(3) 0.0388(3) -0.0033(2) 0.00508(18) -0.0120(2)
Cl3 0.0618(3) 0.0221(2) 0.0287(2) 0.00106(16) -0.0078(2) -0.0134(2)
C1 0.0186(6) 0.0260(7) 0.0208(7) 0.0038(6) -0.0056(5) -0.0061(5)
C2 0.0252(8) 0.0229(8) 0.0296(8) 0.0055(6) -0.0098(6) -0.0069(6)
C3 0.0248(8) 0.0208(7) 0.0323(9) -0.0007(6) -0.0074(7) -0.0046(6)
C4 0.0250(7) 0.0238(8) 0.0217(7) -0.0034(6) -0.0043(6) -0.0052(6)
C5 0.0176(6) 0.0210(7) 0.0202(7) 0.0007(5) -0.0045(5) -0.0049(5)
C6 0.0289(9) 0.0382(10) 0.0201(7) 0.0057(7) -0.0063(6) -0.0102(7)
C1A 0.0199(6) 0.0189(7) 0.0230(7) 0.0005(5) -0.0073(5) -0.0059(5)
C2A 0.0248(7) 0.0243(8) 0.0222(7) -0.0038(6) -0.0056(6) -0.0046(6)
C3A 0.0272(8) 0.0284(8) 0.0177(7) 0.0009(6) -0.0056(6) -0.0079(6)
C4A 0.0226(7) 0.0218(7) 0.0209(7) 0.0032(5) -0.0067(5) -0.0069(5)
C5A 0.0169(6) 0.0191(6) 0.0197(6) 0.0019(5) -0.0054(5) -0.0065(5)
C6A 0.0269(8) 0.0183(7) 0.0301(8) 0.0006(6) -0.0099(7) -0.0057(6)

loop_
_atom_type_symbol
_atom_type_description
_atom_type_scat_dispersion_real
_atom_type_scat_dispersion_imag
_atom_type_scat_source
C C 0.0033 0.0016 'International Tables Vol C Tables 4.2.6.8 and 6.1.1.4'
H H 0.0000 0.0000 'International Tables Vol C Tables 4.2.6.8 and 6.1.1.4'
Cl Cl 0.1484 0.1585 'International Tables Vol C Tables 4.2.6.8 and 6.1.1.4'
Sb Sb -0.5866 1.5461 'International Tables Vol C Tables 4.2.6.8 and 6.1.1.4'

loop_
_geom_angle_atom_site_label_1
_geom_angle_atom_site_label_2
_geom_angle_atom_site_label_3
_geom_angle
_geom_angle_site_symmetry_1
_geom_angle_site_symmetry_3
Cl2 Sb1 Cl2 180.00(3) 2_665 .
Cl2 Sb1 Cl1 89.39(2) 2_665 .
Cl2 Sb1 Cl1 90.61(2) . .
Cl2 Sb1 Cl1 90.61(2) 2_665 2_665
Cl2 Sb1 Cl1 89.39(2) . 2_665
Cl1 Sb1 Cl1 180.0 . 2_665
Cl2 Sb1 Cl3 89.62(2) 2_665 .
Cl2 Sb1 Cl3 90.38(2) . .
Cl1 Sb1 Cl3 90.15(2) . .
Cl1 Sb1 Cl3 89.85(2) 2_665 .
Cl2 Sb1 Cl3 90.38(2) 2_665 2_665
Cl2 Sb1 Cl3 89.62(2) . 2_665
Cl1 Sb1 Cl3 89.85(2) . 2_665
Cl1 Sb1 Cl3 90.15(2) 2_665 2_665
Cl3 Sb1 Cl3 180.0 . 2_665
C2 C1 C5 118.71(16) . 2_556
C2 C1 C6 119.37(16) . .
C5 C1 C6 121.92(16) 2_556 .
C3 C2 C1 121.80(16) . .
C3 C2 H2 122.4(18) . .
C1 C2 H2 115.8(18) . .
C4 C3 C2 120.41(17) . .
C4 C3 H3 120.8(17) . .
C2 C3 H3 118.8(17) . .
C3 C4 C5 120.59(16) . .
C3 C4 H4 118.9(19) . .
C5 C4 H4 120.6(19) . .
C4 C5 C1 121.52(15) . 2_556
C4 C5 C5 118.87(19) . 2_556
C1 C5 C5 119.61(19) 2_556 2_556
C1 C6 H6A 113.4(17) . .
C1 C6 H6B 111(2) . .
H6A C6 H6B 112(3) . .
C1 C6 H6C 116(2) . .
H6A C6 H6C 101(3) . .
H6B C6 H6C 104(3) . .
C2A C1A C5A 118.95(15) . 2_656
C2A C1A C6A 119.56(16) . .
C5A C1A C6A 121.48(15) 2_656 .
C1A C2A C3A 121.31(16) . .
C1A C2A H2A 117.9(19) . .
C3A C2A H2A 120.8(19) . .
C4A C3A C2A 120.60(16) . .
C4A C3A H3A 119.2(17) . .
C2A C3A H3A 120.1(17) . .
C3A C4A C5A 120.33(15) . .
C3A C4A H4A 122.5(15) . .
C5A C4A H4A 117.2(15) . .
C4A C5A C1A 121.20(15) . 2_656
C4A C5A C5A 118.93(18) . 2_656
C1A C5A C5A 119.87(18) 2_656 2_656
C1A C6A H6D 114.5(19) . .
C1A C6A H6E 109.7(15) . .
H6D C6A H6E 107(3) . .
C1A C6A H6F 108(2) . .
H6D C6A H6F 104(3) . .
H6E C6A H6F 114(3) . .

loop_
_geom_bond_atom_site_label_1
_geom_bond_atom_site_label_2
_geom_bond_distance
_geom_bond_site_symmetry_2
Sb1 Cl2 2.3567(5) 2_665
Sb1 Cl2 2.3567(5) .
Sb1 Cl1 2.3591(4) .
Sb1 Cl1 2.3591(4) 2_665
Sb1 Cl3 2.3712(5) .
Sb1 Cl3 2.3712(5) 2_665
C1 C2 1.391(3) .
C1 C5 1.431(2) 2_556
C1 C6 1.505(2) .
C2 C3 1.390(3) .
C2 H2 0.93(3) .
C3 C4 1.389(3) .
C3 H3 0.94(3) .
C4 C5 1.409(2) .
C4 H4 0.88(3) .
C5 C1 1.431(2) 2_556
C5 C5 1.439(3) 2_556
C6 H6A 0.96(3) .
C6 H6B 0.92(4) .
C6 H6C 0.97(4) .
C1A C2A 1.395(2) .
C1A C5A 1.423(2) 2_656
C1A C6A 1.505(2) .
C2A C3A 1.400(3) .
C2A H2A 0.96(3) .
C3A C4A 1.382(2) .
C3A H3A 0.87(3) .
C4A C5A 1.421(2) .
C4A H4A 0.96(2) .
C5A C1A 1.423(2) 2_656
C5A C5A 1.432(3) 2_656
C6A H6D 0.92(3) .
C6A H6E 0.98(3) .
C6A H6F 0.91(3) .
